data_7231591
loop_
_publ_author_name
'Zheng, Qixuan'
'Rood, Samantha L.'
'Unruh, Daniel K.'
'Hutchins, Kristin M.'

_publ_section_title
;
 Co-crystallization of anti-inflammatory pharmaceutical contaminants and
 rare carboxylic acid--pyridine supramolecular synthon breakdown
;
_journal_issue 41
_journal_name_full CrystEngComm
_journal_page_first 6377
_journal_paper_doi 10.1039/C8CE01492B
_journal_volume 20
_journal_year 2018
_chemical_formula_sum 'C20 H19 N3 O2'
_chemical_formula_weight 333.38
_chemical_name_systematic 'co-crystal of mefenamic acid and 4,4'-azopyridine'
_space_group_IT_number 2
_space_group_name_Hall '-P 1'
_space_group_name_H-M_alt 'P -1'
_symmetry_cell_setting triclinic
_symmetry_Int_Tables_number 2
_symmetry_space_group_name_Hall '-P 1'
_symmetry_space_group_name_H-M 'P -1'
_atom_sites_solution_hydrogens geom
_atom_sites_solution_primary dual
_atom_sites_solution_secondary difmap
_audit_creation_date 2018-02-22T13:49:51-00:00
_audit_creation_method 'WinGX routine CIF_UPDATE'
_audit_update_record
;
2018-08-30 deposited with the CCDC.
2018-09-28 downloaded from the CCDC.
;
_cell_angle_alpha 100.617(10)
_cell_angle_beta 99.729(9)
_cell_angle_gamma 93.918(9)
_cell_formula_units_Z 2
_cell_length_a 7.549(5)
_cell_length_b 8.736(6)
_cell_length_c 13.095(8)
_cell_measurement_reflns_used 2243
_cell_measurement_temperature 100(2)
_cell_measurement_theta_max 26.72
_cell_measurement_theta_min 2.38
_cell_volume 832.2(9)
_computing_cell_refinement 'Bruker SAINT'
_computing_data_collection 'Bruker APEX2'
_computing_data_reduction 'Bruker SAINT'
_computing_structure_refinement 'SHELXL-2016/6 (Sheldrick, 2016)'
_computing_structure_solution 'SHELXT 2014/5 (Sheldrick, 2014)'
_diffrn_ambient_temperature 100(2)
_diffrn_measured_fraction_theta_full 0.998
_diffrn_measured_fraction_theta_max 0.994
_diffrn_measurement_device_type 'Bruker APEX-II CCD'
_diffrn_measurement_method '\w scans'
_diffrn_radiation_monochromator graphite
_diffrn_radiation_source 'fine-focus sealed tube'
_diffrn_radiation_type MoK\a
_diffrn_radiation_wavelength 0.71073
_diffrn_reflns_av_R_equivalents 0.0320
_diffrn_reflns_av_unetI/netI 0.0436
_diffrn_reflns_Laue_measured_fraction_full 0.998
_diffrn_reflns_Laue_measured_fraction_max 0.994
_diffrn_reflns_limit_h_max 9
_diffrn_reflns_limit_h_min -9
_diffrn_reflns_limit_k_max 11
_diffrn_reflns_limit_k_min -11
_diffrn_reflns_limit_l_max 16
_diffrn_reflns_limit_l_min -16
_diffrn_reflns_number 9970
_diffrn_reflns_point_group_measured_fraction_full 0.998
_diffrn_reflns_point_group_measured_fraction_max 0.994
_diffrn_reflns_theta_full 25.242
_diffrn_reflns_theta_max 27.292
_diffrn_reflns_theta_min 1.61
_exptl_absorpt_coefficient_mu 0.088
_exptl_absorpt_correction_T_max 0.7455
_exptl_absorpt_correction_T_min 0.7034
_exptl_absorpt_correction_type multi-scan
_exptl_absorpt_process_details SADABS
_exptl_crystal_colour yellow
_exptl_crystal_density_diffrn 1.33
_exptl_crystal_description prism
_exptl_crystal_F_000 352
_exptl_crystal_recrystallization_method 'Re-crystallisation from solvent: toluene'
_exptl_crystal_size_max 0.24
_exptl_crystal_size_mid 0.115
_exptl_crystal_size_min 0.06
_refine_diff_density_max 0.275
_refine_diff_density_min -0.231
_refine_diff_density_rms 0.044
_refine_ls_extinction_method none
_refine_ls_goodness_of_fit_ref 1.036
_refine_ls_hydrogen_treatment constr
_refine_ls_matrix_type full
_refine_ls_number_parameters 229
_refine_ls_number_reflns 3726
_refine_ls_number_restraints 0
_refine_ls_restrained_S_all 1.036
_refine_ls_R_factor_all 0.0641
_refine_ls_R_factor_gt 0.0415
_refine_ls_shift/su_max 0
_refine_ls_shift/su_mean 0
_refine_ls_structure_factor_coef Fsqd
_refine_ls_weighting_details 'w=1/[\s^2^(Fo^2^)+(0.0483P)^2^+0.0716P] where P=(Fo^2^+2Fc^2^)/3'
_refine_ls_weighting_scheme calc
_refine_ls_wR_factor_gt 0.0958
_refine_ls_wR_factor_ref 0.1078
_reflns_number_gt 2666
_reflns_number_total 3726
_reflns_threshold_expression 'I > 2\s(I)'
_cod_data_source_file c8ce01492b2.cif
_cod_data_source_block mefenamicacidAzo
_cod_depositor_comments 'Adding full bibliography for 7231588--7231594.cif.'
_cod_database_code 7231591
_shelx_estimated_absorpt_t_min 0.979
_shelx_estimated_absorpt_t_max 0.995

loop_
_symmetry_equiv_pos_as_xyz
'x, y, z'
'-x, -y, -z'

loop_
_atom_site_label
_atom_site_type_symbol
_atom_site_fract_x
_atom_site_fract_y
_atom_site_fract_z
_atom_site_U_iso_or_equiv
_atom_site_adp_type
_atom_site_occupancy
_atom_site_calc_flag
O1 O 0.86840(14) -0.19859(12) 0.08852(8) 0.0233(3) Uani 1 d
H1 H 0.8298 -0.294 0.0733 0.035 Uiso 1 calc
O2 O 0.73683(15) -0.20794(12) 0.22755(8) 0.0259(3) Uani 1 d
N1 N 0.75863(17) 0.05133(14) 0.37421(9) 0.0218(3) Uani 1 d
H1A H 0.7309 -0.0508 0.3573 0.026 Uiso 1 calc
N2 N 0.75021(16) 0.49538(14) 0.03929(9) 0.0198(3) Uani 1 d
N3 N 0.53142(16) 0.02467(14) -0.03567(9) 0.0210(3) Uani 1 d
C1 C 0.84911(19) 0.12134(17) 0.30996(11) 0.0174(3) Uani 1 d
C2 C 0.88791(18) 0.03488(16) 0.21496(11) 0.0169(3) Uani 1 d
C3 C 0.98748(19) 0.11041(17) 0.15425(11) 0.0190(3) Uani 1 d
H3 H 1.0151 0.0518 0.0913 0.023 Uiso 1 calc
C4 C 1.0464(2) 0.26795(18) 0.18362(12) 0.0223(3) Uani 1 d
H4 H 1.1148 0.3174 0.1419 0.027 Uiso 1 calc
C5 C 1.0041(2) 0.35286(17) 0.27528(12) 0.0222(3) Uani 1 d
H5 H 1.0422 0.4618 0.2955 0.027 Uiso 1 calc
C6 C 0.9082(2) 0.28241(17) 0.33724(11) 0.0204(3) Uani 1 d
H6 H 0.8812 0.3434 0.3996 0.025 Uiso 1 calc
C7 C 0.82356(19) -0.13312(17) 0.17911(11) 0.0185(3) Uani 1 d
C8 C 0.7067(2) 0.13524(16) 0.46732(11) 0.0197(3) Uani 1 d
C9 C 0.5435(2) 0.20208(17) 0.46060(11) 0.0194(3) Uani 1 d
C10 C 0.4950(2) 0.28026(17) 0.55421(11) 0.0198(3) Uani 1 d
C11 C 0.6108(2) 0.28986(17) 0.64995(12) 0.0226(3) Uani 1 d
H11 H 0.5778 0.342 0.7132 0.027 Uiso 1 calc
C12 C 0.7736(2) 0.22484(18) 0.65513(12) 0.0245(4) Uani 1 d
H12 H 0.852 0.234 0.7213 0.029 Uiso 1 calc
C13 C 0.8215(2) 0.14679(18) 0.56389(12) 0.0228(3) Uani 1 d
H13 H 0.9324 0.1011 0.5671 0.027 Uiso 1 calc
C14 C 0.4216(2) 0.1942(2) 0.35584(12) 0.0270(4) Uani 1 d
H14A H 0.4148 0.3 0.3414 0.041 Uiso 1 calc
H14B H 0.3005 0.1484 0.358 0.041 Uiso 1 calc
H14C H 0.4702 0.1292 0.2999 0.041 Uiso 1 calc
C15 C 0.3202(2) 0.3542(2) 0.55066(13) 0.0288(4) Uani 1 d
H15A H 0.3075 0.4015 0.6226 0.043 Uiso 1 calc
H15B H 0.2188 0.274 0.5191 0.043 Uiso 1 calc
H15C H 0.3204 0.4352 0.5079 0.043 Uiso 1 calc
C16 C 0.7757(2) 0.39476(17) -0.04624(12) 0.0224(3) Uani 1 d
H16 H 0.8473 0.4316 -0.0915 0.027 Uiso 1 calc
C17 C 0.7031(2) 0.24062(17) -0.07165(12) 0.0216(3) Uani 1 d
H17 H 0.7228 0.1731 -0.1335 0.026 Uiso 1 calc
C18 C 0.60126(19) 0.18678(16) -0.00520(11) 0.0184(3) Uani 1 d
C19 C 0.5724(2) 0.28855(17) 0.08400(12) 0.0213(3) Uani 1 d
H19 H 0.5017 0.2542 0.1306 0.026 Uiso 1 calc
C20 C 0.6497(2) 0.44073(17) 0.10254(12) 0.0213(3) Uani 1 d
H20 H 0.6309 0.5109 0.1635 0.026 Uiso 1 calc

loop_
_atom_site_aniso_label
_atom_site_aniso_U_11
_atom_site_aniso_U_22
_atom_site_aniso_U_33
_atom_site_aniso_U_23
_atom_site_aniso_U_13
_atom_site_aniso_U_12
O1 0.0299(6) 0.0174(5) 0.0224(6) -0.0010(4) 0.0109(5) -0.0003(5)
O2 0.0337(6) 0.0204(6) 0.0247(6) 0.0021(5) 0.0128(5) -0.0019(5)
N1 0.0293(7) 0.0149(6) 0.0227(7) 0.0008(5) 0.0120(6) 0.0030(5)
N2 0.0201(7) 0.0168(6) 0.0220(7) 0.0037(5) 0.0020(5) 0.0019(5)
N3 0.0210(7) 0.0196(7) 0.0221(7) 0.0047(5) 0.0038(5) 0.0000(5)
C1 0.0149(7) 0.0204(7) 0.0174(7) 0.0052(6) 0.0018(6) 0.0037(6)
C2 0.0153(7) 0.0175(7) 0.0173(7) 0.0033(6) 0.0014(6) 0.0025(6)
C3 0.0196(8) 0.0218(8) 0.0156(7) 0.0039(6) 0.0023(6) 0.0039(6)
C4 0.0212(8) 0.0241(8) 0.0234(8) 0.0092(6) 0.0046(6) 0.0008(6)
C5 0.0231(8) 0.0160(7) 0.0265(8) 0.0046(6) 0.0016(6) 0.0012(6)
C6 0.0223(8) 0.0193(8) 0.0188(7) 0.0007(6) 0.0032(6) 0.0049(6)
C7 0.0175(7) 0.0194(8) 0.0183(7) 0.0029(6) 0.0027(6) 0.0045(6)
C8 0.0250(8) 0.0156(7) 0.0194(8) 0.0023(6) 0.0083(6) 0.0013(6)
C9 0.0205(8) 0.0190(7) 0.0190(8) 0.0052(6) 0.0042(6) -0.0006(6)
C10 0.0217(8) 0.0192(8) 0.0211(8) 0.0066(6) 0.0083(6) 0.0027(6)
C11 0.0256(8) 0.0243(8) 0.0196(8) 0.0023(6) 0.0104(6) 0.0033(7)
C12 0.0243(8) 0.0298(9) 0.0195(8) 0.0056(7) 0.0034(6) 0.0045(7)
C13 0.0207(8) 0.0244(8) 0.0248(8) 0.0062(7) 0.0055(6) 0.0065(6)
C14 0.0262(9) 0.0334(9) 0.0213(8) 0.0046(7) 0.0041(7) 0.0053(7)
C15 0.0282(9) 0.0342(9) 0.0278(9) 0.0078(7) 0.0107(7) 0.0113(7)
C16 0.0247(8) 0.0209(8) 0.0221(8) 0.0044(6) 0.0061(6) 0.0016(6)
C17 0.0261(8) 0.0194(8) 0.0185(8) 0.0020(6) 0.0044(6) 0.0010(6)
C18 0.0177(7) 0.0159(7) 0.0206(8) 0.0042(6) 0.0001(6) 0.0018(6)
C19 0.0204(8) 0.0220(8) 0.0227(8) 0.0065(6) 0.0053(6) 0.0013(6)
C20 0.0225(8) 0.0211(8) 0.0200(8) 0.0015(6) 0.0053(6) 0.0041(6)

loop_
_atom_type_symbol
_atom_type_description
_atom_type_scat_dispersion_real
_atom_type_scat_dispersion_imag
_atom_type_scat_source
C C 0.0033 0.0016 'International Tables Vol C Tables 4.2.6.8 and 6.1.1.4'
H H 0 0 'International Tables Vol C Tables 4.2.6.8 and 6.1.1.4'
N N 0.0061 0.0033 'International Tables Vol C Tables 4.2.6.8 and 6.1.1.4'
O O 0.0106 0.006 'International Tables Vol C Tables 4.2.6.8 and 6.1.1.4'

loop_
_geom_angle_atom_site_label_1
_geom_angle_atom_site_label_2
_geom_angle_atom_site_label_3
_geom_angle
_geom_angle_site_symmetry_1
C7 O1 H1 109.5 .
C1 N1 C8 123.55(13) .
C1 N1 H1A 118.2 .
C8 N1 H1A 118.2 .
C16 N2 C20 117.43(13) .
N3 N3 C18 112.66(15) 2_655
N1 C1 C6 120.57(13) .
N1 C1 C2 121.55(13) .
C6 C1 C2 117.87(13) .
C3 C2 C1 119.40(14) .
C3 C2 C7 119.76(13) .
C1 C2 C7 120.84(13) .
C4 C3 C2 121.59(14) .
C4 C3 H3 119.2 .
C2 C3 H3 119.2 .
C3 C4 C5 118.75(14) .
C3 C4 H4 120.6 .
C5 C4 H4 120.6 .
C6 C5 C4 121.24(14) .
C6 C5 H5 119.4 .
C4 C5 H5 119.4 .
C5 C6 C1 121.11(14) .
C5 C6 H6 119.4 .
C1 C6 H6 119.4 .
O2 C7 O1 121.79(13) .
O2 C7 C2 123.92(13) .
O1 C7 C2 114.28(12) .
C13 C8 C9 121.19(13) .
C13 C8 N1 118.45(14) .
C9 C8 N1 120.36(13) .
C8 C9 C10 118.72(13) .
C8 C9 C14 121.36(13) .
C10 C9 C14 119.92(14) .
C11 C10 C9 119.28(14) .
C11 C10 C15 120.21(13) .
C9 C10 C15 120.51(14) .
C12 C11 C10 121.31(14) .
C12 C11 H11 119.3 .
C10 C11 H11 119.3 .
C13 C12 C11 119.78(15) .
C13 C12 H12 120.1 .
C11 C12 H12 120.1 .
C12 C13 C8 119.72(14) .
C12 C13 H13 120.1 .
C8 C13 H13 120.1 .
C9 C14 H14A 109.5 .
C9 C14 H14B 109.5 .
H14A C14 H14B 109.5 .
C9 C14 H14C 109.5 .
H14A C14 H14C 109.5 .
H14B C14 H14C 109.5 .
C10 C15 H15A 109.5 .
C10 C15 H15B 109.5 .
H15A C15 H15B 109.5 .
C10 C15 H15C 109.5 .
H15A C15 H15C 109.5 .
H15B C15 H15C 109.5 .
N2 C16 C17 123.21(14) .
N2 C16 H16 118.4 .
C17 C16 H16 118.4 .
C16 C17 C18 118.36(14) .
C16 C17 H17 120.8 .
C18 C17 H17 120.8 .
C17 C18 C19 119.68(14) .
C17 C18 N3 115.48(13) .
C19 C18 N3 124.84(13) .
C20 C19 C18 117.75(14) .
C20 C19 H19 121.1 .
C18 C19 H19 121.1 .
N2 C20 C19 123.57(14) .
N2 C20 H20 118.2 .
C19 C20 H20 118.2 .

loop_
_geom_bond_atom_site_label_1
_geom_bond_atom_site_label_2
_geom_bond_distance
_geom_bond_site_symmetry_2
O1 C7 1.3271(18) .
O1 H1 0.84 .
O2 C7 1.2219(17) .
N1 C1 1.3694(18) .
N1 C8 1.4315(18) .
N1 H1A 0.88 .
N2 C16 1.3406(19) .
N2 C20 1.3409(19) .
N3 N3 1.247(2) 2_655
N3 C18 1.436(2) .
C1 C6 1.408(2) .
C1 C2 1.418(2) .
C2 C3 1.400(2) .
C2 C7 1.477(2) .
C3 C4 1.380(2) .
C3 H3 0.95 .
C4 C5 1.388(2) .
C4 H4 0.95 .
C5 C6 1.372(2) .
C5 H5 0.95 .
C6 H6 0.95 .
C8 C13 1.390(2) .
C8 C9 1.395(2) .
C9 C10 1.408(2) .
C9 C14 1.504(2) .
C10 C11 1.387(2) .
C10 C15 1.506(2) .
C11 C12 1.386(2) .
C11 H11 0.95 .
C12 C13 1.379(2) .
C12 H12 0.95 .
C13 H13 0.95 .
C14 H14A 0.98 .
C14 H14B 0.98 .
C14 H14C 0.98 .
C15 H15A 0.98 .
C15 H15B 0.98 .
C15 H15C 0.98 .
C16 C17 1.377(2) .
C16 H16 0.95 .
C17 C18 1.377(2) .
C17 H17 0.95 .
C18 C19 1.390(2) .
C19 C20 1.376(2) .
C19 H19 0.95 .
C20 H20 0.95 .

loop_
_geom_hbond_atom_site_label_D
_geom_hbond_atom_site_label_H
_geom_hbond_atom_site_label_A
_geom_hbond_distance_DH
_geom_hbond_distance_HA
_geom_hbond_distance_DA
_geom_hbond_angle_DHA
_geom_hbond_site_symmetry_A
O1 H1 N2 0.84 1.84 2.684(2) 178.6 1_545
N1 H1A O2 0.88 1.99 2.662(2) 132.4 .
